data_7120080
loop_
_publ_author_name
'Keyzer, Evan N.'
'Matthews, Peter D.'
'Liu, Zigeng'
'Bond, Andrew D.'
'Grey, Clare P.'
'Wright, Dominic S.'

_publ_section_title
;
 Synthesis of Ca(PF6)2, formed via nitrosonium oxidation of calcium.
;
_journal_issue 33
_journal_name_full 'Chemical communications (Cambridge, England)'
_journal_page_first 4573
_journal_page_last 4576
_journal_paper_doi 10.1039/c7cc01938f
_journal_volume 53
_journal_year 2017
_chemical_formula_moiety 'C44 H86 Ca4 F12 N2 O20 P2 4+, 4(F6 P -), 4(C2 H3 N)'
_chemical_formula_sum 'C52 H98 Ca4 F36 N6 O20 P6'
_chemical_formula_weight 2157.50
_space_group_crystal_system triclinic
_space_group_IT_number 2
_space_group_name_Hall '-P 1'
_space_group_name_H-M_alt 'P -1'
_symmetry_space_group_name_Hall '-P 1'
_symmetry_space_group_name_H-M 'P -1'
_atom_sites_solution_hydrogens geom
_audit_creation_method SHELXL-2014/7
_audit_update_record
;
2017-01-26 deposited with the CCDC.
2017-03-29 downloaded from the CCDC.
;
_cell_angle_alpha 100.3963(11)
_cell_angle_beta 103.0857(11)
_cell_angle_gamma 91.6070(12)
_cell_formula_units_Z 1
_cell_length_a 12.9890(4)
_cell_length_b 13.1082(4)
_cell_length_c 13.8922(4)
_cell_measurement_reflns_used 9864
_cell_measurement_temperature 180(2)
_cell_measurement_theta_max 66.79
_cell_measurement_theta_min 3.44
_cell_volume 2260.21(12)
_computing_cell_refinement 'SAINT (Bruker, 2014)'
_computing_data_collection 'APEX2 (Bruker, 2014)'
_computing_data_reduction SAINT
_computing_molecular_graphics 'Mercury (Macrae et al., 2008)'
_computing_publication_material SHELXL
_computing_structure_refinement 'SHELXL (Sheldrick, 2015)'
_computing_structure_solution 'SHELXT (Sheldrick, 2015)'
_diffrn_ambient_temperature 180(2)
_diffrn_measured_fraction_theta_full 0.990
_diffrn_measured_fraction_theta_max 0.990
_diffrn_measurement_device_type 'Bruker D8-QUEST PHOTON-100'
_diffrn_measurement_method '\w and \f-scans'
_diffrn_radiation_type CuK\a
_diffrn_radiation_wavelength 1.54178
_diffrn_reflns_av_R_equivalents 0.0399
_diffrn_reflns_av_unetI/netI 0.0369
_diffrn_reflns_Laue_measured_fraction_full 0.990
_diffrn_reflns_Laue_measured_fraction_max 0.990
_diffrn_reflns_limit_h_max 15
_diffrn_reflns_limit_h_min -15
_diffrn_reflns_limit_k_max 15
_diffrn_reflns_limit_k_min -15
_diffrn_reflns_limit_l_max 15
_diffrn_reflns_limit_l_min -16
_diffrn_reflns_number 26812
_diffrn_reflns_point_group_measured_fraction_full 0.990
_diffrn_reflns_point_group_measured_fraction_max 0.990
_diffrn_reflns_theta_full 66.870
_diffrn_reflns_theta_max 66.870
_diffrn_reflns_theta_min 3.437
_diffrn_source 'Incoatec I\mS Cu microsource'
_exptl_absorpt_coefficient_mu 4.348
_exptl_absorpt_correction_T_max 0.7528
_exptl_absorpt_correction_T_min 0.5730
_exptl_absorpt_correction_type multi-scan
_exptl_absorpt_process_details 'SADABS (Bruker, 2014)'
_exptl_crystal_colour colourless
_exptl_crystal_density_diffrn 1.585
_exptl_crystal_description block
_exptl_crystal_F_000 1106
_exptl_crystal_size_max 0.240
_exptl_crystal_size_mid 0.130
_exptl_crystal_size_min 0.090
_refine_diff_density_max 1.888
_refine_diff_density_min -1.016
_refine_diff_density_rms 0.103
_refine_ls_extinction_method none
_refine_ls_goodness_of_fit_ref 1.079
_refine_ls_hydrogen_treatment constr
_refine_ls_matrix_type full
_refine_ls_number_parameters 562
_refine_ls_number_reflns 7970
_refine_ls_number_restraints 100
_refine_ls_restrained_S_all 1.185
_refine_ls_R_factor_all 0.0841
_refine_ls_R_factor_gt 0.0782
_refine_ls_shift/su_max 0.006
_refine_ls_shift/su_mean 0.000
_refine_ls_structure_factor_coef Fsqd
_refine_ls_weighting_details 'w=1/[\s^2^(Fo^2^)+(0.1008P)^2^+7.5504P] where P=(Fo^2^+2Fc^2^)/3'
_refine_ls_weighting_scheme calc
_refine_ls_wR_factor_gt 0.2048
_refine_ls_wR_factor_ref 0.2103
_reflns_Friedel_coverage 0.000
_reflns_number_gt 7095
_reflns_number_total 7970
_reflns_threshold_expression 'I > 2\s(I)'
_cod_data_source_file c7cc01938f2.cif
_cod_data_source_block DW_B2_0067
_cod_original_cell_volume 2260.20(14)
_cod_database_code 7120080
_cambridge_user_name 'Evan Keyzer'
_cambridge_user_crsid ek406
_cambridge_supervisor_name 'Dominic Wright'
_cambridge_supervisor_crsid dsw1000
_cambridge_crystallographer_name 'Andrew Bond'
_cambridge_crystallographer_crsid adb29
_cambridge_sample_id enk-2-49
_cambridge_data_id DW_B2_0067
_shelx_space_group_comment
;
The symmetry employed for this shelxl refinement is uniquely defined
by the following loop, which should always be used as a source of
symmetry information in preference to the above space-group names.
They are only intended as comments.
;
_shelx_estimated_absorpt_t_min 0.422
_shelx_estimated_absorpt_t_max 0.696

loop_
_space_group_symop_operation_xyz
'x, y, z'
'-x, -y, -z'

loop_
_atom_site_label
_atom_site_type_symbol
_atom_site_fract_x
_atom_site_fract_y
_atom_site_fract_z
_atom_site_U_iso_or_equiv
_atom_site_adp_type
_atom_site_occupancy
_atom_site_site_symmetry_order
_atom_site_calc_flag
_atom_site_refinement_flags_posn
_atom_site_refinement_flags_adp
Ca1 Ca 0.42875(6) 0.58974(6) 0.34216(6) 0.0252(2) Uani 1 1 d . .
Ca2 Ca 0.88699(6) 0.72392(6) 0.67920(6) 0.0250(2) Uani 1 1 d . .
P1 P 0.68919(8) 0.56387(8) 0.54663(8) 0.0280(3) Uani 1 1 d . .
F1 F 0.7548(2) 0.5465(2) 0.4577(2) 0.0430(7) Uani 1 1 d . .
F2 F 0.80348(19) 0.55846(19) 0.6351(2) 0.0363(6) Uani 1 1 d . .
F3 F 0.66159(19) 0.43460(18) 0.53265(18) 0.0311(5) Uani 1 1 d . .
F4 F 0.57580(19) 0.5755(2) 0.46386(19) 0.0356(6) Uani 1 1 d . .
F5 F 0.62271(19) 0.57741(18) 0.63980(17) 0.0292(5) Uani 1 1 d . .
F6 F 0.71779(18) 0.69451(18) 0.56958(18) 0.0299(5) Uani 1 1 d . .
P2 P 0.38354(11) 0.79695(11) 1.00831(11) 0.0473(3) Uani 1 1 d . .
F21 F 0.3922(6) 0.8141(7) 1.1239(4) 0.155(3) Uani 1 1 d . .
F22 F 0.4473(3) 0.9048(3) 1.0225(4) 0.0886(14) Uani 1 1 d . .
F23 F 0.3196(4) 0.6868(3) 0.9867(4) 0.0983(15) Uani 1 1 d . .
F24 F 0.4903(4) 0.7425(4) 1.0263(5) 0.1062(17) Uani 1 1 d . .
F25 F 0.2795(3) 0.8538(4) 0.9958(6) 0.126(2) Uani 1 1 d . .
F26 F 0.3772(7) 0.7803(5) 0.8939(4) 0.137(3) Uani 1 1 d . .
P3 P 0.88898(11) 0.73486(12) 0.14103(11) 0.0508(4) Uani 1 1 d . .
F31 F 0.9312(4) 0.6443(4) 0.0701(4) 0.1064(18) Uani 1 1 d . .
F32 F 0.8537(6) 0.7978(8) 0.0562(6) 0.185(4) Uani 1 1 d . .
F33 F 0.7765(5) 0.6818(7) 0.1127(5) 0.178(4) Uani 1 1 d . .
F34 F 0.9259(8) 0.6768(5) 0.2284(4) 0.166(4) Uani 1 1 d . .
F35 F 0.8528(4) 0.8234(4) 0.2193(4) 0.0896(13) Uani 1 1 d . .
F36 F 0.9995(3) 0.7939(3) 0.1563(5) 0.116(2) Uani 1 1 d . .
O1 O 0.5361(5) 0.5095(4) 0.2273(3) 0.092(2) Uani 1 1 d D .
O2 O 0.3314(4) 0.5211(5) 0.1704(3) 0.105(2) Uani 1 1 d D .
O3 O 0.2572(4) 0.6606(5) 0.2862(5) 0.105(2) Uani 1 1 d D .
O4 O 0.4220(5) 0.7733(3) 0.4213(3) 0.0830(17) Uani 1 1 d D .
O5 O 0.5566(4) 0.7093(4) 0.3109(3) 0.0758(15) Uani 1 1 d D .
C1 C 0.4876(9) 0.4679(11) 0.1278(7) 0.148(5) Uani 1 1 d D U
H1A H 0.5185 0.4014 0.1077 0.178 Uiso 1 1 calc R U
H1B H 0.5037 0.5160 0.0850 0.178 Uiso 1 1 calc R U
C2 C 0.3751(8) 0.4491(8) 0.1085(7) 0.121(4) Uani 1 1 d D U
H2A H 0.3432 0.4521 0.0373 0.145 Uiso 1 1 calc R U
H2B H 0.3582 0.3785 0.1190 0.145 Uiso 1 1 calc R U
C3 C 0.2254(6) 0.5313(8) 0.1401(6) 0.111(3) Uani 1 1 d D U
H3A H 0.1853 0.4778 0.1618 0.133 Uiso 1 1 calc R U
H3B H 0.2043 0.5209 0.0658 0.133 Uiso 1 1 calc R U
C4 C 0.2011(6) 0.6331(8) 0.1835(7) 0.109(3) Uani 1 1 d D U
H4A H 0.2211 0.6845 0.1456 0.131 Uiso 1 1 calc R U
H4B H 0.1240 0.6340 0.1788 0.131 Uiso 1 1 calc R U
C5 C 0.2440(7) 0.7558(7) 0.3503(9) 0.132(4) Uani 1 1 d D U
H5A H 0.2216 0.7386 0.4094 0.158 Uiso 1 1 calc R U
H5B H 0.1861 0.7913 0.3131 0.158 Uiso 1 1 calc R U
C6 C 0.3370(9) 0.8271(8) 0.3857(11) 0.169(6) Uani 1 1 d D U
H6A H 0.3501 0.8594 0.3300 0.203 Uiso 1 1 calc R U
H6B H 0.3264 0.8831 0.4401 0.203 Uiso 1 1 calc R U
C7 C 0.5203(9) 0.8370(7) 0.4283(9) 0.138(4) Uani 1 1 d D U
H7A H 0.5037 0.9108 0.4361 0.165 Uiso 1 1 calc R U
H7B H 0.5721 0.8293 0.4904 0.165 Uiso 1 1 calc R U
C8 C 0.5674(7) 0.8154(6) 0.3507(8) 0.107(3) Uani 1 1 d D U
H8A H 0.6435 0.8388 0.3741 0.128 Uiso 1 1 calc R U
H8B H 0.5350 0.8538 0.2976 0.128 Uiso 1 1 calc R U
C9 C 0.6304(7) 0.6742(7) 0.2554(8) 0.113(3) Uani 1 1 d D U
H9A H 0.7021 0.7013 0.2956 0.136 Uiso 1 1 calc R U
H9B H 0.6167 0.7040 0.1935 0.136 Uiso 1 1 calc R U
C10 C 0.6294(8) 0.5661(9) 0.2279(9) 0.147(5) Uani 1 1 d D U
H10A H 0.6888 0.5420 0.2748 0.177 Uiso 1 1 calc R U
H10B H 0.6431 0.5493 0.1598 0.177 Uiso 1 1 calc R U
O11 O 0.8726(3) 0.9037(3) 0.6466(3) 0.0522(9) Uani 1 1 d D .
O12 O 0.9396(3) 0.7517(3) 0.5279(3) 0.0633(11) Uani 1 1 d D .
O13 O 1.0370(3) 0.6236(3) 0.6364(3) 0.0494(9) Uani 1 1 d D .
O14 O 0.9902(3) 0.6536(3) 0.8199(3) 0.0445(8) Uani 1 1 d D .
O15 O 1.0031(3) 0.8559(3) 0.8101(2) 0.0438(8) Uani 1 1 d D .
C11 C 0.8515(5) 0.9040(5) 0.5429(5) 0.0702(19) Uani 1 1 d D .
H11A H 0.8540 0.9768 0.5328 0.084 Uiso 1 1 calc R U
H11B H 0.7790 0.8722 0.5107 0.084 Uiso 1 1 calc R U
C12 C 0.9274(6) 0.8469(5) 0.4936(5) 0.0682(19) Uani 1 1 d D .
H12A H 0.9006 0.8338 0.4195 0.082 Uiso 1 1 calc R U
H12B H 0.9965 0.8881 0.5111 0.082 Uiso 1 1 calc R U
C13 C 1.0034(6) 0.6831(6) 0.4841(5) 0.079(2) Uani 1 1 d D .
H13A H 1.0355 0.7161 0.4380 0.095 Uiso 1 1 calc R U
H13B H 0.9601 0.6196 0.4444 0.095 Uiso 1 1 calc R U
C14 C 1.0863(5) 0.6558(5) 0.5628(6) 0.074(2) Uani 1 1 d D .
H14A H 1.1250 0.5985 0.5340 0.089 Uiso 1 1 calc R U
H14B H 1.1374 0.7165 0.5947 0.089 Uiso 1 1 calc R U
C15 C 1.1033(5) 0.5835(5) 0.7165(5) 0.0634(17) Uani 1 1 d D .
H15A H 1.1636 0.6345 0.7520 0.076 Uiso 1 1 calc R U
H15B H 1.1318 0.5182 0.6890 0.076 Uiso 1 1 calc R U
C16 C 1.0392(5) 0.5640(4) 0.7863(5) 0.0628(17) Uani 1 1 d D .
H16A H 0.9842 0.5070 0.7523 0.075 Uiso 1 1 calc R U
H16B H 1.0849 0.5415 0.8449 0.075 Uiso 1 1 calc R U
C17 C 1.0607(5) 0.7271(5) 0.9010(4) 0.0565(15) Uani 1 1 d D .
H17A H 1.0654 0.7038 0.9657 0.068 Uiso 1 1 calc R U
H17B H 1.1327 0.7294 0.8884 0.068 Uiso 1 1 calc R U
C18 C 1.0227(5) 0.8279(5) 0.9076(4) 0.0527(14) Uani 1 1 d D .
H18A H 1.0759 0.8789 0.9564 0.063 Uiso 1 1 calc R U
H18B H 0.9565 0.8287 0.9315 0.063 Uiso 1 1 calc R U
C19 C 0.9782(6) 0.9608(4) 0.8091(5) 0.0634(17) Uani 1 1 d D .
H19A H 1.0382 1.0089 0.8513 0.076 Uiso 1 1 calc R U
H19B H 0.9150 0.9751 0.8366 0.076 Uiso 1 1 calc R U
C20 C 0.9574(5) 0.9761(4) 0.7048(5) 0.0644(17) Uani 1 1 d D .
H20A H 0.9379 1.0480 0.7014 0.077 Uiso 1 1 calc R U
H20B H 1.0216 0.9646 0.6783 0.077 Uiso 1 1 calc R U
N100 N 0.7699(3) 0.7854(4) 0.7949(3) 0.0437(10) Uani 1 1 d . .
C101 C 0.7193(4) 0.8250(4) 0.8454(4) 0.0427(11) Uani 1 1 d . .
C102 C 0.6568(6) 0.8773(6) 0.9111(5) 0.074(2) Uani 1 1 d . .
H10C H 0.7041 0.9188 0.9715 0.110 Uiso 1 1 calc R U
H10D H 0.6139 0.8254 0.9307 0.110 Uiso 1 1 calc R U
H10E H 0.6101 0.9229 0.8756 0.110 Uiso 1 1 calc R U
N200 N 0.7844(5) 1.0676(5) 0.3706(5) 0.0785(17) Uani 1 1 d . .
C201 C 0.7351(5) 1.0336(5) 0.2925(5) 0.0592(15) Uani 1 1 d . .
C202 C 0.6719(7) 0.9892(6) 0.1927(5) 0.080(2) Uani 1 1 d . .
H20C H 0.7036 0.9271 0.1648 0.120 Uiso 1 1 calc R U
H20D H 0.6696 1.0404 0.1490 0.120 Uiso 1 1 calc R U
H20E H 0.5997 0.9702 0.1969 0.120 Uiso 1 1 calc R U
N300 N 0.5166(8) 0.9266(7) 0.6622(6) 0.107(3) Uani 1 1 d . .
C301 C 0.4843(7) 0.8456(6) 0.6637(5) 0.072(2) Uani 1 1 d . .
C302 C 0.4432(7) 0.7443(6) 0.6666(6) 0.081(2) Uani 1 1 d . .
H30A H 0.4997 0.6963 0.6677 0.122 Uiso 1 1 calc R U
H30B H 0.3856 0.7200 0.6068 0.122 Uiso 1 1 calc R U
H30C H 0.4160 0.7473 0.7272 0.122 Uiso 1 1 calc R U

loop_
_atom_site_aniso_label
_atom_site_aniso_U_11
_atom_site_aniso_U_22
_atom_site_aniso_U_33
_atom_site_aniso_U_23
_atom_site_aniso_U_13
_atom_site_aniso_U_12
Ca1 0.0239(4) 0.0275(4) 0.0241(4) 0.0079(3) 0.0034(3) -0.0002(3)
Ca2 0.0214(4) 0.0248(4) 0.0268(4) 0.0039(3) 0.0030(3) -0.0028(3)
P1 0.0237(5) 0.0292(6) 0.0304(6) 0.0077(4) 0.0042(4) -0.0017(4)
F1 0.0432(15) 0.0444(15) 0.0490(16) 0.0093(12) 0.0266(13) 0.0000(12)
F2 0.0240(12) 0.0292(13) 0.0502(15) 0.0156(11) -0.0078(11) -0.0040(10)
F3 0.0325(13) 0.0254(12) 0.0347(13) 0.0011(10) 0.0111(10) -0.0044(10)
F4 0.0256(12) 0.0462(15) 0.0323(13) 0.0170(11) -0.0051(10) -0.0080(11)
F5 0.0335(13) 0.0261(12) 0.0288(12) 0.0041(9) 0.0100(10) -0.0014(10)
F6 0.0245(12) 0.0263(12) 0.0375(13) 0.0118(10) 0.0003(10) -0.0022(9)
P2 0.0430(7) 0.0443(7) 0.0549(8) 0.0122(6) 0.0099(6) 0.0052(6)
F21 0.161(6) 0.239(9) 0.063(3) 0.017(4) 0.032(4) -0.006(6)
F22 0.061(2) 0.053(2) 0.146(4) 0.005(2) 0.024(3) -0.0056(18)
F23 0.087(3) 0.061(2) 0.147(5) 0.031(3) 0.020(3) -0.012(2)
F24 0.076(3) 0.084(3) 0.152(5) 0.030(3) 0.004(3) 0.029(2)
F25 0.041(2) 0.082(3) 0.218(7) -0.031(4) 0.002(3) 0.008(2)
F26 0.250(8) 0.104(4) 0.056(3) 0.016(3) 0.037(4) -0.004(5)
P3 0.0413(7) 0.0539(8) 0.0531(8) 0.0105(6) 0.0038(6) -0.0091(6)
F31 0.123(4) 0.079(3) 0.115(4) -0.028(3) 0.064(3) -0.032(3)
F32 0.128(5) 0.356(12) 0.147(6) 0.182(7) 0.070(5) 0.115(7)
F33 0.105(4) 0.284(9) 0.113(4) -0.079(5) 0.064(4) -0.127(5)
F34 0.342(11) 0.092(4) 0.080(3) 0.047(3) 0.047(5) 0.089(5)
F35 0.111(4) 0.077(3) 0.085(3) 0.011(2) 0.032(3) 0.028(3)
F36 0.056(2) 0.054(2) 0.218(6) -0.012(3) 0.024(3) -0.0092(19)
O1 0.141(5) 0.115(4) 0.050(3) 0.046(3) 0.053(3) 0.084(4)
O2 0.091(4) 0.161(6) 0.042(3) 0.014(3) -0.016(3) -0.044(4)
O3 0.056(3) 0.115(5) 0.159(6) 0.078(5) 0.015(3) 0.036(3)
O4 0.158(5) 0.036(2) 0.053(3) 0.0099(18) 0.018(3) 0.032(3)
O5 0.066(3) 0.106(4) 0.063(3) 0.047(3) 0.012(2) -0.029(3)
C1 0.187(9) 0.144(8) 0.110(7) -0.039(6) 0.080(7) 0.003(7)
C2 0.165(8) 0.096(6) 0.071(5) -0.026(4) -0.005(5) 0.024(6)
C3 0.077(5) 0.167(8) 0.073(5) 0.038(5) -0.018(4) -0.042(5)
C4 0.052(4) 0.157(7) 0.124(6) 0.087(6) -0.014(4) 0.007(5)
C5 0.089(5) 0.093(6) 0.253(10) 0.054(6) 0.100(6) 0.041(5)
C6 0.198(9) 0.130(8) 0.163(9) 0.009(6) 0.014(7) 0.095(7)
C7 0.203(9) 0.077(5) 0.135(7) 0.024(5) 0.048(7) -0.056(6)
C8 0.073(5) 0.070(5) 0.161(7) 0.042(5) -0.019(5) -0.028(4)
C9 0.060(4) 0.152(7) 0.168(7) 0.106(6) 0.049(5) 0.025(4)
C10 0.120(7) 0.210(9) 0.126(7) -0.011(6) 0.095(6) -0.003(7)
O11 0.049(2) 0.0382(19) 0.068(3) 0.0209(17) 0.0030(18) -0.0025(16)
O12 0.068(3) 0.075(3) 0.062(3) 0.028(2) 0.035(2) -0.002(2)
O13 0.0350(18) 0.048(2) 0.066(2) 0.0032(17) 0.0183(17) 0.0044(15)
O14 0.0366(18) 0.049(2) 0.0443(19) 0.0173(16) -0.0032(15) -0.0032(15)
O15 0.0456(19) 0.0395(18) 0.0391(18) -0.0033(14) 0.0049(15) -0.0085(15)
C11 0.061(4) 0.071(4) 0.078(5) 0.042(4) -0.006(3) -0.004(3)
C12 0.079(5) 0.080(5) 0.045(3) 0.034(3) 0.000(3) -0.025(4)
C13 0.092(6) 0.096(6) 0.059(4) 0.010(4) 0.046(4) -0.003(4)
C14 0.065(4) 0.064(4) 0.106(6) -0.001(4) 0.059(4) 0.001(3)
C15 0.046(3) 0.047(3) 0.093(5) 0.006(3) 0.010(3) 0.016(3)
C16 0.055(4) 0.040(3) 0.087(5) 0.022(3) -0.006(3) 0.010(3)
C17 0.044(3) 0.080(4) 0.036(3) 0.013(3) -0.009(2) -0.006(3)
C18 0.046(3) 0.071(4) 0.031(3) -0.004(2) 0.001(2) -0.006(3)
C19 0.075(4) 0.034(3) 0.071(4) -0.009(3) 0.013(3) -0.010(3)
C20 0.070(4) 0.030(3) 0.087(5) 0.012(3) 0.005(3) -0.012(3)
N100 0.035(2) 0.051(3) 0.042(2) -0.0008(19) 0.0120(18) 0.0040(19)
C101 0.036(3) 0.048(3) 0.040(3) 0.001(2) 0.006(2) 0.003(2)
C102 0.062(4) 0.096(5) 0.058(4) -0.007(4) 0.020(3) 0.035(4)
N200 0.075(4) 0.081(4) 0.074(4) 0.016(3) 0.006(3) 0.008(3)
C201 0.065(4) 0.059(4) 0.059(4) 0.022(3) 0.015(3) 0.018(3)
C202 0.104(6) 0.078(5) 0.055(4) 0.016(3) 0.007(4) 0.036(4)
N300 0.142(8) 0.078(5) 0.096(6) 0.012(4) 0.020(5) 0.004(5)
C301 0.090(5) 0.066(5) 0.052(4) 0.004(3) 0.004(3) 0.025(4)
C302 0.109(6) 0.065(4) 0.062(4) -0.003(3) 0.012(4) 0.027(4)

loop_
_atom_type_symbol
_atom_type_description
_atom_type_scat_dispersion_real
_atom_type_scat_dispersion_imag
_atom_type_scat_source
C C 0.0181 0.0091 'International Tables Vol C Tables 4.2.6.8 and 6.1.1.4'
H H 0.0000 0.0000 'International Tables Vol C Tables 4.2.6.8 and 6.1.1.4'
N N 0.0311 0.0180 'International Tables Vol C Tables 4.2.6.8 and 6.1.1.4'
O O 0.0492 0.0322 'International Tables Vol C Tables 4.2.6.8 and 6.1.1.4'
F F 0.0727 0.0534 'International Tables Vol C Tables 4.2.6.8 and 6.1.1.4'
P P 0.2955 0.4335 'International Tables Vol C Tables 4.2.6.8 and 6.1.1.4'
Ca Ca 0.3641 1.2855 'International Tables Vol C Tables 4.2.6.8 and 6.1.1.4'

loop_
_geom_angle_atom_site_label_1
_geom_angle_atom_site_label_2
_geom_angle_atom_site_label_3
_geom_angle
_geom_angle_site_symmetry_1
_geom_angle_site_symmetry_3
F4 Ca1 F5 84.72(9) . 2_666
F4 Ca1 F3 83.39(9) . 2_666
F5 Ca1 F3 58.85(8) 2_666 2_666
F4 Ca1 O5 78.17(13) . .
F5 Ca1 O5 150.39(14) 2_666 .
F3 Ca1 O5 140.71(13) 2_666 .
F4 Ca1 O2 144.79(18) . .
F5 Ca1 O2 80.57(17) 2_666 .
F3 Ca1 O2 114.78(15) 2_666 .
O5 Ca1 O2 99.81(18) . .
F4 Ca1 O3 151.50(18) . .
F5 Ca1 O3 102.03(15) 2_666 .
F3 Ca1 O3 76.95(16) 2_666 .
O5 Ca1 O3 104.54(18) . .
O2 Ca1 O3 63.5(2) . .
F4 Ca1 O1 83.38(14) . .
F5 Ca1 O1 88.67(14) 2_666 .
F3 Ca1 O1 145.86(13) 2_666 .
O5 Ca1 O1 65.64(18) . .
O2 Ca1 O1 64.56(19) . .
O3 Ca1 O1 124.02(19) . .
F4 Ca1 O4 90.25(14) . .
F5 Ca1 O4 139.41(14) 2_666 .
F3 Ca1 O4 80.57(13) 2_666 .
O5 Ca1 O4 65.27(18) . .
O2 Ca1 O4 121.25(19) . .
O3 Ca1 O4 66.49(19) . .
O1 Ca1 O4 130.77(19) . .
F2 Ca2 F6 60.32(8) . .
F2 Ca2 O12 104.36(13) . .
F6 Ca2 O12 82.65(12) . .
F2 Ca2 O14 82.59(10) . .
F6 Ca2 O14 138.21(10) . .
O12 Ca2 O14 127.94(14) . .
F2 Ca2 O15 147.57(11) . .
F6 Ca2 O15 142.73(11) . .
O12 Ca2 O15 101.91(14) . .
O14 Ca2 O15 66.24(12) . .
F2 Ca2 O11 143.69(11) . .
F6 Ca2 O11 83.49(10) . .
O12 Ca2 O11 65.11(14) . .
O14 Ca2 O11 132.22(12) . .
O15 Ca2 O11 66.02(12) . .
F2 Ca2 N100 92.46(13) . .
F6 Ca2 N100 77.95(12) . .
O12 Ca2 N100 143.50(15) . .
O14 Ca2 N100 85.71(14) . .
O15 Ca2 N100 77.11(13) . .
O11 Ca2 N100 82.09(15) . .
F2 Ca2 O13 80.78(11) . .
F6 Ca2 O13 120.17(11) . .
O12 Ca2 O13 64.05(14) . .
O14 Ca2 O13 66.52(13) . .
O15 Ca2 O13 94.09(12) . .
O11 Ca2 O13 118.96(13) . .
N100 Ca2 O13 151.98(14) . .
F1 P1 F4 91.77(15) . .
F1 P1 F3 91.88(14) . .
F4 P1 F3 91.63(13) . .
F1 P1 F5 177.83(15) . .
F4 P1 F5 89.41(13) . .
F3 P1 F5 86.26(12) . .
F1 P1 F6 91.39(14) . .
F4 P1 F6 90.66(13) . .
F3 P1 F6 175.94(13) . .
F5 P1 F6 90.42(12) . .
F1 P1 F2 90.29(15) . .
F4 P1 F2 176.72(15) . .
F3 P1 F2 90.84(13) . .
F5 P1 F2 88.61(14) . .
F6 P1 F2 86.75(12) . .
P1 F2 Ca2 106.74(12) . .
P1 F3 Ca1 107.08(12) . 2_666
P1 F4 Ca1 175.68(16) . .
P1 F5 Ca1 107.70(11) . 2_666
P1 F6 Ca2 105.59(11) . .
F26 P2 F25 91.5(4) . .
F26 P2 F21 178.9(4) . .
F25 P2 F21 89.3(4) . .
F26 P2 F24 90.9(4) . .
F25 P2 F24 177.3(4) . .
F21 P2 F24 88.2(4) . .
F26 P2 F22 89.2(3) . .
F25 P2 F22 88.9(3) . .
F21 P2 F22 90.1(4) . .
F24 P2 F22 89.9(3) . .
F26 P2 F23 87.2(3) . .
F25 P2 F23 91.6(3) . .
F21 P2 F23 93.5(4) . .
F24 P2 F23 89.7(3) . .
F22 P2 F23 176.4(3) . .
F33 P3 F34 93.1(5) . .
F33 P3 F32 88.4(5) . .
F34 P3 F32 177.5(5) . .
F33 P3 F36 172.4(4) . .
F34 P3 F36 94.3(5) . .
F32 P3 F36 84.2(4) . .
F33 P3 F31 92.6(3) . .
F34 P3 F31 88.2(3) . .
F32 P3 F31 93.7(4) . .
F36 P3 F31 86.0(3) . .
F33 P3 F35 89.4(3) . .
F34 P3 F35 87.8(3) . .
F32 P3 F35 90.3(4) . .
F36 P3 F35 92.5(3) . .
F31 P3 F35 175.7(3) . .
C1 O1 C10 107.5(7) . .
C1 O1 Ca1 119.7(5) . .
C10 O1 Ca1 116.7(5) . .
C3 O2 C2 116.8(6) . .
C3 O2 Ca1 121.3(5) . .
C2 O2 Ca1 120.0(5) . .
C4 O3 C5 122.6(7) . .
C4 O3 Ca1 119.7(5) . .
C5 O3 Ca1 113.0(5) . .
C6 O4 C7 108.4(7) . .
C6 O4 Ca1 119.4(5) . .
C7 O4 Ca1 112.4(5) . .
C8 O5 C9 115.0(6) . .
C8 O5 Ca1 123.6(5) . .
C9 O5 Ca1 121.3(5) . .
O1 C1 C2 114.3(7) . .
O1 C1 H1A 108.7 . .
C2 C1 H1A 108.7 . .
O1 C1 H1B 108.7 . .
C2 C1 H1B 108.7 . .
H1A C1 H1B 107.6 . .
O2 C2 C1 111.9(7) . .
O2 C2 H2A 109.2 . .
C1 C2 H2A 109.2 . .
O2 C2 H2B 109.2 . .
C1 C2 H2B 109.2 . .
H2A C2 H2B 107.9 . .
O2 C3 C4 109.6(7) . .
O2 C3 H3A 109.8 . .
C4 C3 H3A 109.8 . .
O2 C3 H3B 109.8 . .
C4 C3 H3B 109.8 . .
H3A C3 H3B 108.2 . .
O3 C4 C3 110.2(6) . .
O3 C4 H4A 109.6 . .
C3 C4 H4A 109.6 . .
O3 C4 H4B 109.6 . .
C3 C4 H4B 109.6 . .
H4A C4 H4B 108.1 . .
O3 C5 C6 115.0(7) . .
O3 C5 H5A 108.5 . .
C6 C5 H5A 108.5 . .
O3 C5 H5B 108.5 . .
C6 C5 H5B 108.5 . .
H5A C5 H5B 107.5 . .
O4 C6 C5 108.7(9) . .
O4 C6 H6A 109.9 . .
C5 C6 H6A 109.9 . .
O4 C6 H6B 109.9 . .
C5 C6 H6B 110.0 . .
H6A C6 H6B 108.3 . .
C8 C7 O4 116.9(8) . .
C8 C7 H7A 108.1 . .
O4 C7 H7A 108.1 . .
C8 C7 H7B 108.1 . .
O4 C7 H7B 108.1 . .
H7A C7 H7B 107.3 . .
C7 C8 O5 111.0(7) . .
C7 C8 H8A 109.4 . .
O5 C8 H8A 109.4 . .
C7 C8 H8B 109.4 . .
O5 C8 H8B 109.4 . .
H8A C8 H8B 108.0 . .
O5 C9 C10 114.9(6) . .
O5 C9 H9A 108.5 . .
C10 C9 H9A 108.5 . .
O5 C9 H9B 108.5 . .
C10 C9 H9B 108.5 . .
H9A C9 H9B 107.5 . .
C9 C10 O1 116.1(8) . .
C9 C10 H10A 108.3 . .
O1 C10 H10A 108.3 . .
C9 C10 H10B 108.3 . .
O1 C10 H10B 108.3 . .
H10A C10 H10B 107.4 . .
C11 O11 C20 113.6(5) . .
C11 O11 Ca2 111.1(4) . .
C20 O11 Ca2 114.7(3) . .
C13 O12 C12 116.2(5) . .
C13 O12 Ca2 120.4(4) . .
C12 O12 Ca2 122.1(4) . .
C15 O13 C14 117.5(5) . .
C15 O13 Ca2 116.4(3) . .
C14 O13 Ca2 117.1(3) . .
C16 O14 C17 113.2(4) . .
C16 O14 Ca2 111.8(3) . .
C17 O14 Ca2 117.1(3) . .
C19 O15 C18 114.7(4) . .
C19 O15 Ca2 115.7(3) . .
C18 O15 Ca2 112.4(3) . .
O11 C11 C12 112.5(5) . .
O11 C11 H11A 109.1 . .
C12 C11 H11A 109.1 . .
O11 C11 H11B 109.1 . .
C12 C11 H11B 109.1 . .
H11A C11 H11B 107.8 . .
O12 C12 C11 107.6(5) . .
O12 C12 H12A 110.2 . .
C11 C12 H12A 110.2 . .
O12 C12 H12B 110.2 . .
C11 C12 H12B 110.2 . .
H12A C12 H12B 108.5 . .
O12 C13 C14 109.2(5) . .
O12 C13 H13A 109.8 . .
C14 C13 H13A 109.8 . .
O12 C13 H13B 109.8 . .
C14 C13 H13B 109.8 . .
H13A C13 H13B 108.3 . .
O13 C14 C13 108.0(5) . .
O13 C14 H14A 110.1 . .
C13 C14 H14A 110.1 . .
O13 C14 H14B 110.1 . .
C13 C14 H14B 110.1 . .
H14A C14 H14B 108.4 . .
O13 C15 C16 108.2(4) . .
O13 C15 H15A 110.1 . .
C16 C15 H15A 110.1 . .
O13 C15 H15B 110.1 . .
C16 C15 H15B 110.1 . .
H15A C15 H15B 108.4 . .
O14 C16 C15 111.3(5) . .
O14 C16 H16A 109.4 . .
C15 C16 H16A 109.4 . .
O14 C16 H16B 109.4 . .
C15 C16 H16B 109.4 . .
H16A C16 H16B 108.0 . .
C18 C17 O14 110.5(4) . .
C18 C17 H17A 109.5 . .
O14 C17 H17A 109.5 . .
C18 C17 H17B 109.5 . .
O14 C17 H17B 109.5 . .
H17A C17 H17B 108.1 . .
C17 C18 O15 109.3(4) . .
C17 C18 H18A 109.8 . .
O15 C18 H18A 109.8 . .
C17 C18 H18B 109.8 . .
O15 C18 H18B 109.8 . .
H18A C18 H18B 108.3 . .
O15 C19 C20 108.1(5) . .
O15 C19 H19A 110.1 . .
C20 C19 H19A 110.1 . .
O15 C19 H19B 110.1 . .
C20 C19 H19B 110.1 . .
H19A C19 H19B 108.4 . .
O11 C20 C19 108.1(5) . .
O11 C20 H20A 110.1 . .
C19 C20 H20A 110.1 . .
O11 C20 H20B 110.1 . .
C19 C20 H20B 110.1 . .
H20A C20 H20B 108.4 . .
C101 N100 Ca2 171.7(4) . .
N100 C101 C102 178.7(6) . .
C101 C102 H10C 109.5 . .
C101 C102 H10D 109.5 . .
H10C C102 H10D 109.5 . .
C101 C102 H10E 109.5 . .
H10C C102 H10E 109.5 . .
H10D C102 H10E 109.5 . .
N200 C201 C202 179.6(8) . .
C201 C202 H20C 109.5 . .
C201 C202 H20D 109.5 . .
H20C C202 H20D 109.5 . .
C201 C202 H20E 109.5 . .
H20C C202 H20E 109.5 . .
H20D C202 H20E 109.5 . .
N300 C301 C302 179.3(9) . .
C301 C302 H30A 109.5 . .
C301 C302 H30B 109.5 . .
H30A C302 H30B 109.5 . .
C301 C302 H30C 109.5 . .
H30A C302 H30C 109.5 . .
H30B C302 H30C 109.5 . .

loop_
_geom_bond_atom_site_label_1
_geom_bond_atom_site_label_2
_geom_bond_distance
_geom_bond_site_symmetry_2
Ca1 F4 2.283(2) .
Ca1 F5 2.346(2) 2_666
Ca1 F3 2.368(2) 2_666
Ca1 O5 2.414(4) .
Ca1 O2 2.429(4) .
Ca1 O3 2.455(4) .
Ca1 O1 2.466(4) .
Ca1 O4 2.472(4) .
Ca2 F2 2.312(2) .
Ca2 O12 2.436(4) .
Ca2 O14 2.450(3) .
Ca2 O15 2.460(3) .
Ca2 O11 2.483(3) .
Ca2 N100 2.501(4) .
Ca2 O13 2.503(3) .
P1 F1 1.641(3) .
P1 F4 1.680(2) .
P1 F3 1.689(2) .
P1 F5 1.698(2) .
P1 F6 1.699(2) .
P1 F2 1.712(2) .
P2 F26 1.547(5) .
P2 F25 1.552(4) .
P2 F21 1.559(6) .
P2 F24 1.567(5) .
P2 F22 1.576(4) .
P2 F23 1.590(4) .
P3 F33 1.535(5) .
P3 F34 1.541(5) .
P3 F32 1.552(5) .
P3 F36 1.564(4) .
P3 F31 1.593(5) .
P3 F35 1.599(5) .
O1 C1 1.386(9) .
O1 C10 1.400(9) .
O2 C3 1.363(8) .
O2 C2 1.382(8) .
O3 C4 1.423(8) .
O3 C5 1.435(9) .
O4 C6 1.372(9) .
O4 C7 1.479(8) .
O5 C8 1.392(8) .
O5 C9 1.398(8) .
C1 C2 1.430(11) .
C1 H1A 0.9900 .
C1 H1B 0.9900 .
C2 H2A 0.9900 .
C2 H2B 0.9900 .
C3 C4 1.437(11) .
C3 H3A 0.9900 .
C3 H3B 0.9900 .
C4 H4A 0.9900 .
C4 H4B 0.9900 .
C5 C6 1.441(11) .
C5 H5A 0.9900 .
C5 H5B 0.9900 .
C6 H6A 0.9900 .
C6 H6B 0.9900 .
C7 C8 1.347(10) .
C7 H7A 0.9900 .
C7 H7B 0.9900 .
C8 H8A 0.9900 .
C8 H8B 0.9900 .
C9 C10 1.399(10) .
C9 H9A 0.9900 .
C9 H9B 0.9900 .
C10 H10A 0.9900 .
C10 H10B 0.9900 .
O11 C11 1.405(7) .
O11 C20 1.424(6) .
O12 C13 1.392(8) .
O12 C12 1.415(7) .
O13 C15 1.435(7) .
O13 C14 1.438(7) .
O14 C16 1.408(7) .
O14 C17 1.459(6) .
O15 C19 1.422(6) .
O15 C18 1.437(6) .
C11 C12 1.471(9) .
C11 H11A 0.9900 .
C11 H11B 0.9900 .
C12 H12A 0.9900 .
C12 H12B 0.9900 .
C13 C14 1.454(10) .
C13 H13A 0.9900 .
C13 H13B 0.9900 .
C14 H14A 0.9900 .
C14 H14B 0.9900 .
C15 C16 1.464(9) .
C15 H15A 0.9900 .
C15 H15B 0.9900 .
C16 H16A 0.9900 .
C16 H16B 0.9900 .
C17 C18 1.418(8) .
C17 H17A 0.9900 .
C17 H17B 0.9900 .
C18 H18A 0.9900 .
C18 H18B 0.9900 .
C19 C20 1.464(9) .
C19 H19A 0.9900 .
C19 H19B 0.9900 .
C20 H20A 0.9900 .
C20 H20B 0.9900 .
N100 C101 1.136(7) .
C101 C102 1.450(7) .
C102 H10C 0.9800 .
C102 H10D 0.9800 .
C102 H10E 0.9800 .
N200 C201 1.132(9) .
C201 C202 1.449(10) .
C202 H20C 0.9800 .
C202 H20D 0.9800 .
C202 H20E 0.9800 .
N300 C301 1.136(11) .
C301 C302 1.427(12) .
C302 H30A 0.9800 .
C302 H30B 0.9800 .
C302 H30C 0.9800 .

loop_
_geom_torsion_atom_site_label_1
_geom_torsion_atom_site_label_2
_geom_torsion_atom_site_label_3
_geom_torsion_atom_site_label_4
_geom_torsion
_geom_torsion_site_symmetry_1
_geom_torsion_site_symmetry_4
F1 P1 F2 Ca2 84.79(15) . .
F3 P1 F2 Ca2 176.67(13) . .
F5 P1 F2 Ca2 -97.09(14) . .
F6 P1 F2 Ca2 -6.59(14) . .
Ca1 P1 F2 Ca2 -139.92(11) 2_666 .
F1 P1 F3 Ca1 176.14(14) . 2_666
F4 P1 F3 Ca1 -92.03(13) . 2_666
F5 P1 F3 Ca1 -2.73(13) . 2_666
F2 P1 F3 Ca1 85.82(14) . 2_666
Ca2 P1 F3 Ca1 88.96(13) . 2_666
F4 P1 F5 Ca1 94.45(13) . 2_666
F3 P1 F5 Ca1 2.77(13) . 2_666
F6 P1 F5 Ca1 -174.90(12) . 2_666
F2 P1 F5 Ca1 -88.16(12) . 2_666
Ca2 P1 F5 Ca1 -130.82(9) . 2_666
F1 P1 F6 Ca2 -83.77(14) . .
F4 P1 F6 Ca2 -175.56(13) . .
F5 P1 F6 Ca2 95.03(12) . .
F2 P1 F6 Ca2 6.44(13) . .
Ca1 P1 F6 Ca2 90.29(13) 2_666 .
C10 O1 C1 C2 -153.3(11) . .
Ca1 O1 C1 C2 -17.1(15) . .
C3 O2 C2 C1 160.8(10) . .
Ca1 O2 C2 C1 -34.7(13) . .
O1 C1 C2 O2 32.5(16) . .
C2 O2 C3 C4 -155.1(9) . .
Ca1 O2 C3 C4 40.6(10) . .
C5 O3 C4 C3 -176.5(8) . .
Ca1 O3 C4 C3 29.3(10) . .
O2 C3 C4 O3 -42.7(11) . .
C4 O3 C5 C6 -115.5(11) . .
Ca1 O3 C5 C6 40.2(12) . .
C7 O4 C6 C5 163.0(10) . .
Ca1 O4 C6 C5 32.5(14) . .
O3 C5 C6 O4 -47.6(16) . .
C6 O4 C7 C8 -96.9(12) . .
Ca1 O4 C7 C8 37.3(12) . .
O4 C7 C8 O5 -35.2(13) . .
C9 O5 C8 C7 -159.1(9) . .
Ca1 O5 C8 C7 17.0(11) . .
C8 O5 C9 C10 171.1(10) . .
Ca1 O5 C9 C10 -5.1(12) . .
O5 C9 C10 O1 21.2(16) . .
C1 O1 C10 C9 110.4(12) . .
Ca1 O1 C10 C9 -27.4(14) . .
C20 O11 C11 C12 78.4(7) . .
Ca2 O11 C11 C12 -52.7(6) . .
C13 O12 C12 C11 175.7(6) . .
Ca2 O12 C12 C11 -17.7(7) . .
O11 C11 C12 O12 45.8(7) . .
C12 O12 C13 C14 125.1(6) . .
Ca2 O12 C13 C14 -41.8(7) . .
C15 O13 C14 C13 174.2(5) . .
Ca2 O13 C14 C13 -39.7(6) . .
O12 C13 C14 O13 50.6(7) . .
C14 O13 C15 C16 175.4(5) . .
Ca2 O13 C15 C16 29.0(6) . .
C17 O14 C16 C15 -80.6(6) . .
Ca2 O14 C16 C15 54.2(5) . .
O13 C15 C16 O14 -54.7(6) . .
C16 O14 C17 C18 159.3(5) . .
Ca2 O14 C17 C18 27.0(6) . .
O14 C17 C18 O15 -51.8(6) . .
C19 O15 C18 C17 -172.0(5) . .
Ca2 O15 C18 C17 53.2(5) . .
C18 O15 C19 C20 -178.3(5) . .
Ca2 O15 C19 C20 -45.0(6) . .
C11 O11 C20 C19 -174.4(5) . .
Ca2 O11 C20 C19 -45.1(6) . .
O15 C19 C20 O11 58.2(7) . .
